data_7700528
loop_
_publ_author_name
'Meng, Huan-Huan'
'Wang, Cai-Yun'
'Xi, Wei'
'Song, Xue-Qin'
'Wang, Li'

_publ_section_title
;
 A cationic tetrahedral Zn(ii) cluster based on a new salicylamide imine
 multidentate ligand: synthesis, structure and fluorescence sensing study.
;
_journal_issue 32
_journal_name_full 'Dalton transactions (Cambridge, England : 2003)'
_journal_page_first 12326
_journal_page_last 12335
_journal_paper_doi 10.1039/c9dt01376h
_journal_volume 48
_journal_year 2019
_chemical_formula_sum 'C228 H254 N28 O81 Zn16'
_chemical_formula_weight 5728.82
_space_group_crystal_system cubic
_space_group_IT_number 205
_space_group_name_Hall '-P 2ac 2ab 3'
_space_group_name_H-M_alt 'P a -3'
_symmetry_space_group_name_Hall '-P 2ac 2ab 3'
_symmetry_space_group_name_H-M 'P a -3'
_atom_sites_solution_hydrogens mixed
_audit_creation_method SHELXL-2014/7
_audit_update_record
;
2018-11-26 deposited with the CCDC.    2019-07-12 downloaded from the CCDC.
;
_cell_angle_alpha 90
_cell_angle_beta 90
_cell_angle_gamma 90
_cell_formula_units_Z 2
_cell_length_a 22.59190(10)
_cell_length_b 22.59190(10)
_cell_length_c 22.59190(10)
_cell_measurement_reflns_used 3842
_cell_measurement_temperature 293(2)
_cell_measurement_theta_max 69.555
_cell_measurement_theta_min 4.363
_cell_volume 11530.77(9)
_computing_cell_refinement
;
CrysAlisPro, Agilent Technologies,
Version 1.171.37.33 (release 27-03-2014 CrysAlis171 .NET)
(compiled Mar 27 2014,17:12:48)
;
_computing_data_collection
;
CrysAlisPro, Agilent Technologies,
Version 1.171.37.33 (release 27-03-2014 CrysAlis171 .NET)
(compiled Mar 27 2014,17:12:48)
;
_computing_data_reduction
;
CrysAlisPro, Agilent Technologies,
Version 1.171.37.33 (release 27-03-2014 CrysAlis171 .NET)
(compiled Mar 27 2014,17:12:48)
;
_computing_structure_refinement 'SHELXL-2014/7 (Sheldrick, 2014)'
_diffrn_ambient_temperature 293(2)
_diffrn_detector_area_resol_mean 16.0733
_diffrn_measured_fraction_theta_full 0.996
_diffrn_measured_fraction_theta_max 0.986
_diffrn_measurement_device_type 'SuperNova, Dual, Cu at zero, Eos'
_diffrn_measurement_method '\w scans'
_diffrn_radiation_type CuK\a
_diffrn_radiation_wavelength 1.54178
_diffrn_reflns_av_R_equivalents 0.0246
_diffrn_reflns_av_unetI/netI 0.0255
_diffrn_reflns_Laue_measured_fraction_full 0.996
_diffrn_reflns_Laue_measured_fraction_max 0.986
_diffrn_reflns_limit_h_max 10
_diffrn_reflns_limit_h_min -27
_diffrn_reflns_limit_k_max 27
_diffrn_reflns_limit_k_min -9
_diffrn_reflns_limit_l_max 27
_diffrn_reflns_limit_l_min -14
_diffrn_reflns_number 10234
_diffrn_reflns_point_group_measured_fraction_full 0.996
_diffrn_reflns_point_group_measured_fraction_max 0.986
_diffrn_reflns_theta_full 67.679
_diffrn_reflns_theta_max 69.753
_diffrn_reflns_theta_min 4.795
_diffrn_source 'sealed X-ray tube'
_exptl_absorpt_coefficient_mu 2.615
_exptl_absorpt_correction_T_max 0.625
_exptl_absorpt_correction_T_min 0.561
_exptl_absorpt_correction_type multi-scan
_exptl_absorpt_process_details
;
CrysAlisPro, Agilent Technologies,
Version 1.171.37.33 (release 27-03-2014 CrysAlis171 .NET)
(compiled Mar 27 2014,17:12:48)
Empirical absorption correction using spherical harmonics,
 implemented in SCALE3 ABSPACK scaling algorithm.
;
_exptl_crystal_colour 'pale yellow'
_exptl_crystal_density_diffrn 1.650
_exptl_crystal_description block
_exptl_crystal_F_000 5892
_exptl_crystal_size_max 0.240
_exptl_crystal_size_mid 0.210
_exptl_crystal_size_min 0.180
_refine_diff_density_max 0.289
_refine_diff_density_min -0.375
_refine_diff_density_rms 0.051
_refine_ls_extinction_method none
_refine_ls_goodness_of_fit_ref 1.030
_refine_ls_hydrogen_treatment mixed
_refine_ls_matrix_type full
_refine_ls_number_parameters 289
_refine_ls_number_reflns 3636
_refine_ls_number_restraints 4
_refine_ls_restrained_S_all 1.040
_refine_ls_R_factor_all 0.0408
_refine_ls_R_factor_gt 0.0325
_refine_ls_shift/su_max 0.002
_refine_ls_shift/su_mean 0.000
_refine_ls_structure_factor_coef Fsqd
_refine_ls_weighting_details 'w=1/[\s^2^(Fo^2^)+(0.0455P)^2^+6.4617P] where P=(Fo^2^+2Fc^2^)/3'
_refine_ls_weighting_scheme calc
_refine_ls_wR_factor_gt 0.0846
_refine_ls_wR_factor_ref 0.0915
_reflns_Friedel_coverage 0.000
_reflns_number_gt 3062
_reflns_number_total 3636
_reflns_threshold_expression 'I > 2\s(I)'
_cod_data_source_file c9dt01376h2.cif
_cod_data_source_block songxq0916_sx
_cod_depositor_comments 'Adding full bibliography for 7700528.cif.'
_cod_original_cell_volume 11530.77(15)
_cod_database_code 7700528
_shelx_shelxl_version_number 2014/7
_shelx_space_group_comment
;
The symmetry employed for this shelxl refinement is uniquely defined
by the following loop, which should always be used as a source of
symmetry information in preference to the above space-group names.
They are only intended as comments.
;
_shelx_estimated_absorpt_t_min 0.573
_shelx_estimated_absorpt_t_max 0.650

loop_
_space_group_symop_operation_xyz
'x, y, z'
'-x+1/2, -y, z+1/2'
'-x, y+1/2, -z+1/2'
'x+1/2, -y+1/2, -z'
'z, x, y'
'z+1/2, -x+1/2, -y'
'-z+1/2, -x, y+1/2'
'-z, x+1/2, -y+1/2'
'y, z, x'
'-y, z+1/2, -x+1/2'
'y+1/2, -z+1/2, -x'
'-y+1/2, -z, x+1/2'
'-x, -y, -z'
'x-1/2, y, -z-1/2'
'x, -y-1/2, z-1/2'
'-x-1/2, y-1/2, z'
'-z, -x, -y'
'-z-1/2, x-1/2, y'
'z-1/2, x, -y-1/2'
'z, -x-1/2, y-1/2'
'-y, -z, -x'
'y, -z-1/2, x-1/2'
'-y-1/2, z-1/2, x'
'y-1/2, z, -x-1/2'

loop_
_atom_site_label
_atom_site_type_symbol
_atom_site_fract_x
_atom_site_fract_y
_atom_site_fract_z
_atom_site_U_iso_or_equiv
_atom_site_adp_type
_atom_site_occupancy
_atom_site_site_symmetry_order
_atom_site_calc_flag
_atom_site_refinement_flags_posn
_atom_site_refinement_flags_adp
_atom_site_refinement_flags_occupancy
Zn1 Zn 0.76306(2) 0.64095(2) 0.70290(2) 0.03565(11) Uani 1 1 d . . .
Zn2 Zn 0.63144(2) 0.63144(2) 0.63144(2) 0.03543(14) Uani 1 3 d S T P
O6 O 0.71682(7) 0.71682(7) 0.71682(7) 0.0334(6) Uani 1 3 d DS T P
O2 O 0.68852(8) 0.68862(7) 0.59545(7) 0.0394(4) Uani 1 1 d . . .
O4 O 0.82441(8) 0.68295(8) 0.66078(9) 0.0444(4) Uani 1 1 d . . .
O1 O 0.66375(9) 0.58307(8) 0.55604(8) 0.0476(4) Uani 1 1 d . . .
O5 O 0.80965(9) 0.57210(8) 0.63377(9) 0.0488(5) Uani 1 1 d . . .
N1 N 0.76351(10) 0.79358(9) 0.58279(10) 0.0416(5) Uani 1 1 d . . .
N2 N 0.88206(12) 0.78425(11) 0.64395(13) 0.0585(7) Uani 1 1 d . . .
H2 H 0.8660 0.7614 0.6698 0.070 Uiso 1 1 calc R U .
C7 C 0.71987(11) 0.67009(11) 0.54874(10) 0.0360(5) Uani 1 1 d . . .
C18 C 0.86027(10) 0.66075(11) 0.62045(11) 0.0378(5) Uani 1 1 d . . .
C6 C 0.76303(11) 0.70421(12) 0.52035(11) 0.0420(6) Uani 1 1 d . . .
O3 O 0.94166(14) 0.78916(13) 0.56521(15) 0.1035(11) Uani 1 1 d . . .
C2 C 0.70824(11) 0.61290(11) 0.52646(11) 0.0400(5) Uani 1 1 d . . .
C17 C 0.85502(11) 0.60028(11) 0.60463(11) 0.0400(5) Uani 1 1 d . . .
N3 N 0.80224(13) 0.69776(13) 0.30224(13) 0.0682(13) Uani 1 3 d DS T P
O7 O 0.83353(13) 0.66647(13) 0.33353(13) 0.0961(16) Uani 1 3 d S T P
C13 C 0.90364(12) 0.69454(13) 0.59112(13) 0.0467(6) Uani 1 1 d . . .
C16 C 0.89104(13) 0.57438(14) 0.56358(14) 0.0559(7) Uani 1 1 d . . .
H16 H 0.8869 0.5345 0.5544 0.067 Uiso 1 1 calc R U .
C3 C 0.73914(14) 0.58950(14) 0.47959(13) 0.0533(7) Uani 1 1 d . . .
H3 H 0.7310 0.5514 0.4661 0.064 Uiso 1 1 calc R U .
C14 C 0.93962(14) 0.66710(16) 0.54868(15) 0.0616(8) Uani 1 1 d . . .
H14 H 0.9680 0.6895 0.5289 0.074 Uiso 1 1 calc R U .
C5 C 0.79322(14) 0.67998(16) 0.47176(13) 0.0571(7) Uani 1 1 d . . .
H5 H 0.8212 0.7029 0.4520 0.068 Uiso 1 1 calc R U .
C12 C 0.91069(13) 0.75963(14) 0.59912(16) 0.0584(8) Uani 1 1 d . . .
C15 C 0.93414(15) 0.60859(17) 0.53565(16) 0.0682(9) Uani 1 1 d . . .
H15 H 0.9593 0.5913 0.5080 0.082 Uiso 1 1 calc R U .
C4 C 0.78249(15) 0.62340(16) 0.45267(13) 0.0613(8) Uani 1 1 d . . .
H4 H 0.8044 0.6077 0.4215 0.074 Uiso 1 1 calc R U .
C9 C 0.78329(15) 0.85589(12) 0.58817(15) 0.0572(7) Uani 1 1 d . . .
H9A H 0.7493 0.8817 0.5834 0.069 Uiso 1 1 calc R U .
H9B H 0.8109 0.8645 0.5564 0.069 Uiso 1 1 calc R U .
C10 C 0.81245(16) 0.86937(13) 0.64609(16) 0.0631(8) Uani 1 1 d . . .
H10A H 0.7894 0.8513 0.6775 0.076 Uiso 1 1 calc R U .
H10B H 0.8116 0.9119 0.6522 0.076 Uiso 1 1 calc R U .
C19 C 0.80151(17) 0.51085(13) 0.62395(17) 0.0690(10) Uani 1 1 d . . .
H19A H 0.8371 0.4900 0.6342 0.103 Uiso 1 1 calc R U .
H19B H 0.7925 0.5042 0.5830 0.103 Uiso 1 1 calc R U .
H19C H 0.7694 0.4968 0.6480 0.103 Uiso 1 1 calc R U .
C11 C 0.87642(17) 0.84823(14) 0.6517(2) 0.0786(12) Uani 1 1 d . . .
H11A H 0.9004 0.8681 0.6222 0.094 Uiso 1 1 calc R U .
H11B H 0.8915 0.8591 0.6904 0.094 Uiso 1 1 calc R U .
C1 C 0.6515(2) 0.52295(15) 0.5398(2) 0.0862(13) Uani 1 1 d . . .
H1A H 0.6212 0.5073 0.5651 0.129 Uiso 1 1 calc R U .
H1B H 0.6868 0.4997 0.5441 0.129 Uiso 1 1 calc R U .
H1C H 0.6385 0.5216 0.4994 0.129 Uiso 1 1 calc R U .
H6 H 0.7373(3) 0.7373(3) 0.7373(3) 0.10(3) Uiso 1 3 d DS . P
C8 C 0.77932(12) 0.76452(13) 0.53702(12) 0.0467(6) Uani 1 1 d . . .
H8 H 0.8044 0.7842 0.5110 0.056 Uiso 1 1 calc R U .
O9 O 0.8415(5) 0.7124(5) 0.2588(4) 0.103(3) Uani 0.3333 1 d D . P
O8 O 0.7705(8) 0.7356(8) 0.3072(4) 0.120(5) Uani 0.3333 1 d D . P
O11 O 0.5000 0.5000 0.5000 0.174(10) Uani 0.5 6 d GS T P
H11C H 0.5030 0.5388 0.5047 0.261 Uiso 0.0833 1 d G U P
H11D H 0.5360 0.4898 0.4962 0.261 Uiso 0.0833 1 d G U P
O10 O 0.5937(3) 0.4966(6) 0.4085(3) 0.125(4) Uani 0.3333 1 d G . P
H10C H 0.5677 0.5217 0.4194 0.187 Uiso 0.3333 1 d G U P
H10D H 0.5915 0.4662 0.4306 0.187 Uiso 0.3333 1 d G U P

loop_
_atom_site_aniso_label
_atom_site_aniso_U_11
_atom_site_aniso_U_22
_atom_site_aniso_U_33
_atom_site_aniso_U_23
_atom_site_aniso_U_13
_atom_site_aniso_U_12
Zn1 0.02978(17) 0.03383(18) 0.04334(19) 0.00647(13) 0.00251(13) 0.00148(12)
Zn2 0.03543(14) 0.03543(14) 0.03543(14) 0.00093(13) 0.00093(13) 0.00093(13)
O6 0.0334(6) 0.0334(6) 0.0334(6) 0.0025(7) 0.0025(7) 0.0025(7)
O2 0.0475(10) 0.0351(8) 0.0358(9) -0.0038(7) 0.0135(7) -0.0020(7)
O4 0.0416(9) 0.0351(9) 0.0566(11) -0.0017(8) 0.0172(8) -0.0012(7)
O1 0.0560(11) 0.0386(9) 0.0483(10) -0.0110(8) 0.0073(9) -0.0011(8)
O5 0.0487(11) 0.0395(9) 0.0581(11) -0.0067(8) 0.0175(9) -0.0035(8)
N1 0.0456(12) 0.0357(10) 0.0434(12) 0.0075(9) 0.0031(9) -0.0026(9)
N2 0.0520(14) 0.0414(13) 0.0821(19) 0.0031(12) 0.0021(13) -0.0089(11)
C7 0.0398(12) 0.0398(12) 0.0283(11) 0.0002(9) 0.0007(9) 0.0069(10)
C18 0.0300(11) 0.0417(13) 0.0417(13) 0.0044(10) 0.0052(10) 0.0044(10)
C6 0.0427(14) 0.0511(14) 0.0321(12) 0.0017(11) 0.0044(10) 0.0029(11)
O3 0.106(2) 0.0737(17) 0.131(3) 0.0245(18) 0.055(2) -0.0265(16)
C2 0.0427(13) 0.0433(13) 0.0342(12) -0.0036(10) -0.0024(10) 0.0076(11)
C17 0.0366(12) 0.0432(13) 0.0403(13) 0.0009(11) 0.0051(10) 0.0022(10)
N3 0.0682(13) 0.0682(13) 0.0682(13) 0.0116(15) -0.0116(15) 0.0116(15)
O7 0.0961(16) 0.0961(16) 0.0961(16) 0.0149(16) -0.0149(16) 0.0149(16)
C13 0.0362(13) 0.0520(15) 0.0518(15) 0.0100(12) 0.0046(11) 0.0011(11)
C16 0.0544(17) 0.0569(17) 0.0565(17) -0.0109(14) 0.0128(14) 0.0048(14)
C3 0.0580(17) 0.0580(17) 0.0439(15) -0.0132(13) 0.0001(13) 0.0126(14)
C14 0.0467(16) 0.078(2) 0.0597(18) 0.0107(16) 0.0205(14) -0.0020(15)
C5 0.0516(16) 0.078(2) 0.0416(14) -0.0019(14) 0.0127(13) 0.0006(15)
C12 0.0452(15) 0.0549(17) 0.075(2) 0.0136(16) 0.0060(15) -0.0086(13)
C15 0.0578(18) 0.083(2) 0.064(2) -0.0075(18) 0.0288(16) 0.0067(17)
C4 0.0638(19) 0.080(2) 0.0405(15) -0.0160(15) 0.0137(14) 0.0093(16)
C9 0.069(2) 0.0385(14) 0.0646(19) 0.0120(13) 0.0065(15) -0.0069(13)
C10 0.074(2) 0.0366(14) 0.079(2) -0.0026(14) 0.0030(17) -0.0074(14)
C19 0.077(2) 0.0407(16) 0.089(3) -0.0094(16) 0.0229(19) -0.0083(15)
C11 0.069(2) 0.0403(16) 0.126(4) -0.0020(19) -0.015(2) -0.0124(16)
C1 0.104(3) 0.0461(18) 0.108(3) -0.030(2) 0.035(3) -0.0166(19)
C8 0.0455(14) 0.0542(16) 0.0405(14) 0.0103(12) 0.0093(11) -0.0031(12)
O9 0.125(9) 0.121(9) 0.061(5) 0.040(6) 0.014(6) -0.006(7)
O8 0.134(11) 0.151(15) 0.076(7) -0.001(8) -0.040(9) 0.059(8)
O11 0.174(10) 0.174(10) 0.174(10) -0.015(10) -0.015(10) -0.015(10)
O10 0.085(7) 0.168(11) 0.121(9) -0.002(8) -0.013(6) -0.011(7)

loop_
_atom_type_symbol
_atom_type_description
_atom_type_scat_dispersion_real
_atom_type_scat_dispersion_imag
_atom_type_scat_source
C C 0.0181 0.0091 'International Tables Vol C Tables 4.2.6.8 and 6.1.1.4'
H H 0.0000 0.0000 'International Tables Vol C Tables 4.2.6.8 and 6.1.1.4'
N N 0.0311 0.0180 'International Tables Vol C Tables 4.2.6.8 and 6.1.1.4'
O O 0.0492 0.0322 'International Tables Vol C Tables 4.2.6.8 and 6.1.1.4'
Zn Zn -1.5491 0.6778 'International Tables Vol C Tables 4.2.6.8 and 6.1.1.4'

loop_
_geom_angle_atom_site_label_1
_geom_angle_atom_site_label_2
_geom_angle_atom_site_label_3
_geom_angle
_geom_angle_site_symmetry_1
_geom_angle_site_symmetry_3
O4 Zn1 O2 141.00(8) . 9
O4 Zn1 N1 114.14(8) . 9
O2 Zn1 N1 93.60(8) 9 9
O4 Zn1 O6 91.77(6) . .
O2 Zn1 O6 91.51(9) 9 .
N1 Zn1 O6 128.28(8) 9 .
O4 Zn1 O5 71.85(7) . .
O2 Zn1 O5 86.05(7) 9 .
N1 Zn1 O5 82.65(8) 9 .
O6 Zn1 O5 149.06(6) . .
O2 Zn2 O2 96.22(7) 9 5
O2 Zn2 O2 96.22(7) 9 .
O2 Zn2 O2 96.22(7) 5 .
O2 Zn2 O1 94.87(8) 9 .
O2 Zn2 O1 167.89(7) 5 .
O2 Zn2 O1 77.72(7) . .
O2 Zn2 O1 77.72(7) 9 9
O2 Zn2 O1 94.87(8) 5 9
O2 Zn2 O1 167.88(7) . 9
O1 Zn2 O1 92.23(7) . 9
O2 Zn2 O1 167.89(7) 9 5
O2 Zn2 O1 77.72(7) 5 5
O2 Zn2 O1 94.87(8) . 5
O1 Zn2 O1 92.23(7) . 5
O1 Zn2 O1 92.23(8) 9 5
Zn1 O6 Zn1 112.50(7) 9 5
Zn1 O6 Zn1 112.50(7) 9 .
Zn1 O6 Zn1 112.51(7) 5 .
C7 O2 Zn1 125.67(15) . 5
C7 O2 Zn2 117.40(15) . .
Zn1 O2 Zn2 116.10(8) 5 .
C18 O4 Zn1 126.51(16) . .
C2 O1 C1 118.6(2) . .
C2 O1 Zn2 112.46(15) . .
C1 O1 Zn2 128.2(2) . .
C17 O5 C19 118.4(2) . .
C17 O5 Zn1 109.43(15) . .
C19 O5 Zn1 131.89(18) . .
C8 N1 C9 118.1(2) . .
C8 N1 Zn1 122.79(19) . 5
C9 N1 Zn1 118.39(19) . 5
C12 N2 C11 123.3(3) . .
O2 C7 C6 123.9(2) . .
O2 C7 C2 118.0(2) . .
C6 C7 C2 118.1(2) . .
O4 C18 C13 123.1(2) . .
O4 C18 C17 119.3(2) . .
C13 C18 C17 117.5(2) . .
C7 C6 C5 118.9(3) . .
C7 C6 C8 124.8(2) . .
C5 C6 C8 116.3(3) . .
C3 C2 O1 123.7(3) . .
C3 C2 C7 122.2(3) . .
O1 C2 C7 114.2(2) . .
C16 C17 O5 124.8(3) . .
C16 C17 C18 122.3(2) . .
O5 C17 C18 112.8(2) . .
O8 N3 O8 69.7(8) . 12_664
O8 N3 O8 69.7(8) . 6_566
O8 N3 O8 69.7(8) 12_664 6_566
O8 N3 O7 138.7(5) . .
O8 N3 O7 138.7(5) 12_664 .
O8 N3 O7 138.7(5) 6_566 .
O8 N3 O9 39.8(6) . 12_664
O8 N3 O9 107.6(11) 12_664 12_664
O8 N3 O9 93.5(14) 6_566 12_664
O7 N3 O9 100.3(6) . 12_664
O8 N3 O9 93.5(14) . 6_566
O8 N3 O9 39.8(6) 12_664 6_566
O8 N3 O9 107.6(11) 6_566 6_566
O7 N3 O9 100.3(6) . 6_566
O9 N3 O9 116.8(3) 12_664 6_566
O8 N3 O9 107.6(11) . .
O8 N3 O9 93.5(14) 12_664 .
O8 N3 O9 39.8(6) 6_566 .
O7 N3 O9 100.3(6) . .
O9 N3 O9 116.8(3) 12_664 .
O9 N3 O9 116.9(3) 6_566 .
C14 C13 C18 119.1(3) . .
C14 C13 C12 117.2(3) . .
C18 C13 C12 123.5(3) . .
C17 C16 C15 119.1(3) . .
C2 C3 C4 119.0(3) . .
C15 C14 C13 121.7(3) . .
C4 C5 C6 121.6(3) . .
O3 C12 N2 121.7(3) . .
O3 C12 C13 121.3(3) . .
N2 C12 C13 117.1(3) . .
C14 C15 C16 120.3(3) . .
C5 C4 C3 120.2(3) . .
N1 C9 C10 113.4(2) . .
C9 C10 C11 115.2(3) . .
N2 C11 C10 112.5(3) . .
N1 C8 C6 128.2(2) . .
O8 O9 N3 55.0(9) 6_566 .
O8 O9 O8 40.3(15) 6_566 12_664
N3 O9 O8 38.0(7) . 12_664
O9 O8 N3 85.2(10) 12_664 .
O9 O8 O8 114(2) 12_664 6_566
N3 O8 O8 55.2(4) . 6_566
O9 O8 O8 136.9(12) 12_664 12_664
N3 O8 O8 55.2(4) . 12_664
O8 O8 O8 60.001(4) 6_566 12_664
O9 O8 O9 114.7(15) 12_664 6_566
N3 O8 O9 48.5(9) . 6_566
O8 O8 O9 78.9(13) 6_566 6_566
O8 O8 O9 26.2(10) 12_664 6_566

loop_
_geom_bond_atom_site_label_1
_geom_bond_atom_site_label_2
_geom_bond_distance
_geom_bond_site_symmetry_2
Zn1 O4 1.9305(17) .
Zn1 O2 1.9975(16) 9
Zn1 N1 2.019(2) 9
Zn1 O6 2.0318(9) .
Zn1 O5 2.4426(18) .
Zn2 O2 1.9982(17) 9
Zn2 O2 1.9982(16) 5
Zn2 O2 1.9982(17) .
Zn2 O1 2.1514(18) .
Zn2 O1 2.1514(18) 9
Zn2 O1 2.1514(18) 5
O6 Zn1 2.0317(9) 9
O6 Zn1 2.0317(9) 5
O2 C7 1.338(3) .
O2 Zn1 1.9976(16) 5
O4 C18 1.318(3) .
O1 C2 1.382(3) .
O1 C1 1.434(3) .
O5 C17 1.374(3) .
O5 C19 1.413(3) .
N1 C8 1.276(4) .
N1 C9 1.482(3) .
N1 Zn1 2.019(2) 5
N2 C12 1.324(4) .
N2 C11 1.461(4) .
C7 C6 1.399(4) .
C7 C2 1.411(3) .
C18 C13 1.408(4) .
C18 C17 1.417(4) .
C6 C5 1.404(4) .
C6 C8 1.461(4) .
O3 C12 1.234(4) .
C2 C3 1.374(4) .
C17 C16 1.365(4) .
N3 O8 1.120(10) .
N3 O8 1.120(10) 12_664
N3 O8 1.120(10) 6_566
N3 O7 1.225(7) .
N3 O9 1.363(9) 12_664
N3 O9 1.363(9) 6_566
N3 O9 1.363(9) .
C13 C14 1.402(4) .
C13 C12 1.490(4) .
C16 C15 1.394(5) .
C3 C4 1.384(5) .
C14 C15 1.360(5) .
C5 C4 1.371(5) .
C9 C10 1.496(5) .
C10 C11 1.527(5) .
O9 O8 0.875(13) 6_566
O9 O8 1.82(2) 12_664
O8 O9 0.875(13) 12_664
O8 O8 1.280(18) 6_566
O8 O8 1.280(18) 12_664
O8 O9 1.82(2) 6_566
